data_4033146
loop_
_publ_author_name
'Garnsey, Michelle R.'
'Slutskyy, Yuriy'
'Jamison, Christopher R.'
'Zhao, Peng'
'Lee, Juyeol'
'Rhee, Young Ho'
'Overman, Larry E.'

_publ_section_title
;
 Short Enantioselective Total Syntheses of Cheloviolenes A and B and
 Dendrillolide C via Convergent Fragment Coupling Using a Tertiary Carbon
 Radical.
;
_journal_name_full 'The Journal of organic chemistry'
_journal_paper_doi 10.1021/acs.joc.7b02458
_journal_year 2017
_chemical_absolute_configuration syn
_chemical_formula_sum 'C21 H25 N O6'
_chemical_formula_weight 387.42
_space_group_crystal_system triclinic
_space_group_IT_number 1
_space_group_name_Hall 'P 1'
_space_group_name_H-M_alt 'P 1'
_symmetry_space_group_name_Hall 'P 1'
_symmetry_space_group_name_H-M 'P 1'
_atom_sites_solution_hydrogens geom
_atom_sites_solution_primary dual
_atom_sites_solution_secondary difmap
_audit_creation_method SHELXL-2014/7
_cell_angle_alpha 89.1869(16)
_cell_angle_beta 83.5067(16)
_cell_angle_gamma 74.6777(16)
_cell_formula_units_Z 4
_cell_length_a 7.9748(9)
_cell_length_b 14.1924(17)
_cell_length_c 17.903(2)
_cell_measurement_reflns_used 7554
_cell_measurement_temperature 88(2)
_cell_measurement_theta_max 23.96
_cell_measurement_theta_min 2.29
_cell_volume 1941.5(4)
_computing_cell_refinement 'Bruker SAINT 8.34a, 2013'
_computing_data_collection 'Bruker APEX2 2014.11-0, 2014'
_computing_data_reduction 'Bruker SAINT 8.34a, 2013'
_computing_molecular_graphics 'Bruker SHELXTL'
_computing_publication_material 'Bruker SHELXTL'
_computing_structure_refinement 'SHELXL-2014/7 (Sheldrick, 2014)'
_computing_structure_solution 'Bruker SHELXTL 2014/4'
_diffrn_ambient_temperature 88(2)
_diffrn_measured_fraction_theta_full 0.996
_diffrn_measured_fraction_theta_max 0.965
_diffrn_measurement_device_type 'Bruker SMART APEX II CCD'
_diffrn_measurement_method '\f and \w scans'
_diffrn_radiation_type MoK\a
_diffrn_radiation_wavelength 0.71073
_diffrn_reflns_av_R_equivalents 0.0271
_diffrn_reflns_av_unetI/netI 0.0859
_diffrn_reflns_Laue_measured_fraction_full 0.996
_diffrn_reflns_Laue_measured_fraction_max 0.965
_diffrn_reflns_limit_h_max 10
_diffrn_reflns_limit_h_min -10
_diffrn_reflns_limit_k_max 18
_diffrn_reflns_limit_k_min -18
_diffrn_reflns_limit_l_max 23
_diffrn_reflns_limit_l_min -23
_diffrn_reflns_number 23899
_diffrn_reflns_point_group_measured_fraction_full 0.984
_diffrn_reflns_point_group_measured_fraction_max 0.928
_diffrn_reflns_theta_full 25.500
_diffrn_reflns_theta_max 28.321
_diffrn_reflns_theta_min 1.488
_diffrn_source 'fine-focus sealed tube'
_exptl_absorpt_coefficient_mu 0.097
_exptl_absorpt_correction_T_max 0.7457
_exptl_absorpt_correction_T_min 0.6725
_exptl_absorpt_correction_type multi-scan
_exptl_absorpt_process_details 'Bruker SADABS 2014/5'
_exptl_crystal_colour colorless
_exptl_crystal_density_diffrn 1.325
_exptl_crystal_density_meas ?
_exptl_crystal_density_method not_measured
_exptl_crystal_description prism
_exptl_crystal_F_000 824
_exptl_crystal_size_max 0.221
_exptl_crystal_size_mid 0.149
_exptl_crystal_size_min 0.110
_refine_diff_density_max 1.112
_refine_diff_density_min -0.449
_refine_diff_density_rms 0.073
_refine_ls_abs_structure_details
; 
 Flack x determined using 4172 quotients [(I+)-(I-)]/[(I+)+(I-)] 
 (Parsons, Flack and Wagner, Acta Cryst. B69 (2013) 249-259). 
;
_refine_ls_abs_structure_Flack 0.1(5)
_refine_ls_extinction_method none
_refine_ls_goodness_of_fit_ref 1.018
_refine_ls_hydrogen_treatment constr
_refine_ls_matrix_type full
_refine_ls_number_parameters 1008
_refine_ls_number_reflns 17948
_refine_ls_number_restraints 3
_refine_ls_restrained_S_all 1.018
_refine_ls_R_factor_all 0.1227
_refine_ls_R_factor_gt 0.0741
_refine_ls_shift/su_max 0.000
_refine_ls_shift/su_mean 0.000
_refine_ls_structure_factor_coef Fsqd
_refine_ls_weighting_details 'w=1/[\s^2^(Fo^2^)+(0.1034P)^2^+1.0961P] where P=(Fo^2^+2Fc^2^)/3'
_refine_ls_weighting_scheme calc
_refine_ls_wR_factor_gt 0.1758
_refine_ls_wR_factor_ref 0.2089
_reflns_Friedel_coverage 0.924
_reflns_Friedel_fraction_full 0.973
_reflns_Friedel_fraction_max 0.891
_reflns_number_gt 11844
_reflns_number_total 17948
_reflns_threshold_expression 'I > 2\s(I)'
_cod_data_source_file jo7b02458_si_002.cif
_cod_data_source_block leo296
_cod_depositor_comments
;
The following automatic conversions were performed:

'_exptl_crystal_density_meas' value 'not_measured' was changed to '?'
- the value is perceived as not measured.

Automatic conversion script
Id: cif_fix_values 4973 2017-02-22 13:04:09Z antanas 
;
_cod_database_code 4033146
_shelx_shelxl_version_number 2014/7
_shelx_space_group_comment
; 
The symmetry employed for this shelxl refinement is uniquely defined 
by the following loop, which should always be used as a source of 
symmetry information in preference to the above space-group names. 
They are only intended as comments. 
;
_shelx_estimated_absorpt_t_min 0.979
_shelx_estimated_absorpt_t_max 0.989
_exptl_absorpt_special_details
; 
Reflections not merged 
23899 Corrected reflections written to file leo296s.hkl 
Estimated minimum and maximum transmission:  0.6725  0.7457 
The ratio (0.9018) of these values is more reliable than their absolute values 
Additional spherical absorption correction applied with mu*r =  0.2000 
Lambda/2 correction factor = 0.00150 
;

loop_
_space_group_symop_operation_xyz
'x, y, z'

loop_
_atom_site_label
_atom_site_type_symbol
_atom_site_fract_x
_atom_site_fract_y
_atom_site_fract_z
_atom_site_U_iso_or_equiv
_atom_site_adp_type
_atom_site_occupancy
_atom_site_site_symmetry_order
_atom_site_calc_flag
_atom_site_refinement_flags_posn
_atom_site_refinement_flags_adp
_atom_site_refinement_flags_occupancy
_atom_site_disorder_assembly
_atom_site_disorder_group
C1 C -1.7468(8) -0.8691(5) 0.0077(3) 0.0306(14) Uani 1 1 d . . . . .
H1A H -1.6194 -0.8879 0.0115 0.037 Uiso 1 1 calc R U . . .
H1B H -1.7940 -0.9229 0.0289 0.037 Uiso 1 1 calc R U . . .
C2 C -1.8308(9) -0.7769(5) 0.0564(4) 0.0364(15) Uani 1 1 d . . . . .
H2AA H -1.7424 -0.7395 0.0572 0.044 Uiso 0.75 1 calc R U P A 1
H2AB H -1.8558 -0.7980 0.1084 0.044 Uiso 0.75 1 calc R U P A 1
H2BC H -1.7595 -0.7754 0.0979 0.044 Uiso 0.25 1 calc R U P B 2
H2BD H -1.8320 -0.7184 0.0255 0.044 Uiso 0.25 1 calc R U P B 2
C3A C -2.0035(11) -0.7047(7) 0.0339(5) 0.036(2) Uiso 0.75 1 d . . P C 1
H3AA H -2.0424 -0.6505 0.0714 0.043 Uiso 0.75 1 calc R U P C 1
H3AB H -1.9768 -0.6763 -0.0154 0.043 Uiso 0.75 1 calc R U P C 1
C3B C -2.010(3) -0.7738(17) 0.0878(12) 0.022(4) Uiso 0.25 1 d . . P C 2
H3BA H -2.0476 -0.7229 0.1279 0.026 Uiso 0.25 1 calc R U P C 2
H3BB H -2.0094 -0.8373 0.1116 0.026 Uiso 0.25 1 calc R U P C 2
C4 C -2.1559(8) -0.7520(5) 0.0289(4) 0.0385(16) Uani 1 1 d . . . . .
C5 C -2.1006(8) -0.8407(5) -0.0261(3) 0.0282(13) Uani 1 1 d . . . . .
H5 H -2.0453 -0.8986 0.0035 0.034 Uiso 1 1 calc R U . . .
C6 C -2.2405(8) -0.8695(5) -0.0665(4) 0.0310(14) Uani 1 1 d . . . . .
H6A H -2.3218 -0.8944 -0.0305 0.037 Uiso 1 1 calc R U . . .
H6B H -2.3085 -0.8133 -0.0933 0.037 Uiso 1 1 calc R U . . .
C7 C -2.1329(8) -0.9501(5) -0.1220(4) 0.0333(14) Uani 1 1 d . . . . .
H7A H -2.2002 -0.9585 -0.1635 0.040 Uiso 1 1 calc R U . . .
H7B H -2.0951 -1.0132 -0.0964 0.040 Uiso 1 1 calc R U . . .
C8 C -1.9723(7) -0.9102(4) -0.1516(3) 0.0263(12) Uani 1 1 d . . . . .
C9 C -1.9641(7) -0.8338(4) -0.0935(3) 0.0234(12) Uani 1 1 d . . . . .
H9 H -1.9950 -0.7670 -0.1154 0.028 Uiso 1 1 calc R U . . .
C10 C -1.7740(7) -0.8604(4) -0.0749(3) 0.0228(12) Uani 1 1 d . . . . .
C11 C -1.6912(7) -0.9601(5) -0.1144(3) 0.0272(13) Uani 1 1 d . . . . .
O12 O -1.8101(5) -0.9890(3) -0.1505(2) 0.0287(9) Uani 1 1 d . . . . .
O13 O -1.6878(5) -0.7846(3) -0.1009(2) 0.0262(9) Uani 1 1 d . . . . .
C14 C -1.6195(7) -0.7840(5) -0.1734(3) 0.0263(12) Uani 1 1 d . . . . .
C15 C -1.5550(7) -0.6955(4) -0.1899(3) 0.0262(12) Uani 1 1 d . . . . .
C16 C -1.4538(8) -0.6941(5) -0.2590(4) 0.0333(14) Uani 1 1 d . . . . .
H16 H -1.4260 -0.7487 -0.2925 0.040 Uiso 1 1 calc R U . . .
C17 C -1.3944(8) -0.6121(5) -0.2782(4) 0.0379(16) Uani 1 1 d . . . . .
H17 H -1.3247 -0.6100 -0.3245 0.046 Uiso 1 1 calc R U . . .
C18 C -1.4389(8) -0.5345(5) -0.2284(4) 0.0338(15) Uani 1 1 d . . . . .
N19 N -1.3844(8) -0.4446(5) -0.2513(4) 0.0447(15) Uani 1 1 d . . . . .
O20 O -1.2874(7) -0.4483(4) -0.3099(3) 0.0545(15) Uani 1 1 d . . . . .
O21 O -1.4453(9) -0.3708(4) -0.2104(3) 0.0611(16) Uani 1 1 d . . . . .
C22 C -1.5390(10) -0.5337(5) -0.1607(4) 0.0396(16) Uani 1 1 d . . . . .
H22 H -1.5688 -0.4778 -0.1285 0.047 Uiso 1 1 calc R U . . .
C23 C -1.5959(9) -0.6153(5) -0.1400(4) 0.0371(15) Uani 1 1 d . . . . .
H23 H -1.6620 -0.6170 -0.0927 0.044 Uiso 1 1 calc R U . . .
C24 C -2.2941(19) -0.6658(7) -0.0046(6) 0.089(4) Uani 1 1 d . . . . .
H24A H -2.4058 -0.6828 -0.0033 0.134 Uiso 1 1 calc R U . . .
H24B H -2.2517 -0.6549 -0.0567 0.134 Uiso 1 1 calc R U . . .
H24C H -2.3108 -0.6061 0.0254 0.134 Uiso 1 1 calc R U . . .
C25 C -2.2424(18) -0.7791(8) 0.1004(6) 0.091(4) Uani 1 1 d . . . D 1
H25A H -2.2643 -0.7255 0.1371 0.137 Uiso 1 1 calc R U . D 1
H25B H -2.1664 -0.8381 0.1198 0.137 Uiso 1 1 calc R U . D 1
H25C H -2.3537 -0.7916 0.0916 0.137 Uiso 1 1 calc R U . D 1
C26 C -1.9849(9) -0.8757(5) -0.2323(4) 0.0341(14) Uani 1 1 d . . . . .
H26A H -1.9711 -0.9320 -0.2657 0.051 Uiso 1 1 calc R U . . .
H26B H -1.8923 -0.8433 -0.2475 0.051 Uiso 1 1 calc R U . . .
H26C H -2.0994 -0.8296 -0.2356 0.051 Uiso 1 1 calc R U . . .
O27 O -1.5477(6) -1.0112(3) -0.1083(3) 0.0361(10) Uani 1 1 d . . . . .
O28 O -1.6106(6) -0.8478(3) -0.2192(3) 0.0368(11) Uani 1 1 d . . . . .
C29 C -0.6243(9) -0.1014(5) -0.4251(4) 0.0365(15) Uani 1 1 d . . . . .
H29A H -0.7467 -0.0957 -0.4341 0.044 Uiso 1 1 calc R U . . .
H29B H -0.5809 -0.0544 -0.4582 0.044 Uiso 1 1 calc R U . . .
C30 C -0.6225(9) -0.0722(5) -0.3425(4) 0.0386(16) Uani 1 1 d . . . . .
H30A H -0.6511 0.0000 -0.3396 0.046 Uiso 1 1 calc R U . . .
H30B H -0.7191 -0.0919 -0.3122 0.046 Uiso 1 1 calc R U . . .
C31 C -0.4580(12) -0.1119(7) -0.3045(5) 0.059(2) Uani 1 1 d . . . . .
H31A H -0.4433 -0.1828 -0.2973 0.071 Uiso 1 1 calc R U . . .
H31B H -0.4777 -0.0811 -0.2539 0.071 Uiso 1 1 calc R U . . .
C32 C -0.2850(8) -0.0981(5) -0.3437(4) 0.0325(14) Uani 1 1 d . . . . .
C33 C -0.2522(8) -0.1366(4) -0.4260(3) 0.0290(13) Uani 1 1 d . . . . .
H33 H -0.3192 -0.0827 -0.4562 0.035 Uiso 1 1 calc R U . . .
C34 C -0.0659(9) -0.1669(5) -0.4661(4) 0.0386(16) Uani 1 1 d . . . . .
H34A H -0.0163 -0.1100 -0.4740 0.046 Uiso 1 1 calc R U . . .
H34B H 0.0119 -0.2170 -0.4375 0.046 Uiso 1 1 calc R U . . .
C35 C -0.0925(10) -0.2085(6) -0.5407(4) 0.0454(18) Uani 1 1 d . . . . .
H35A H 0.0188 -0.2503 -0.5657 0.054 Uiso 1 1 calc R U . . .
H35B H -0.1415 -0.1557 -0.5751 0.054 Uiso 1 1 calc R U . . .
C36 C -0.2232(9) -0.2687(5) -0.5169(4) 0.0378(16) Uani 1 1 d . . . . .
C37 C -0.3200(8) -0.2266(4) -0.4395(4) 0.0271(12) Uani 1 1 d . . . . .
H37 H -0.2887 -0.2757 -0.3994 0.033 Uiso 1 1 calc R U . . .
C38 C -0.5148(8) -0.2041(4) -0.4471(3) 0.0265(12) Uani 1 1 d . . . . .
C39 C -0.5235(9) -0.2204(5) -0.5320(4) 0.0357(15) Uani 1 1 d . . . . .
O40 O -0.3599(6) -0.2489(3) -0.5688(3) 0.0395(11) Uani 1 1 d . . . . .
O41 O -0.6027(5) -0.2673(3) -0.4015(2) 0.0309(9) Uani 1 1 d . . . . .
C42 C -0.5979(9) -0.3559(5) -0.4275(4) 0.0365(15) Uani 1 1 d . . . . .
C43 C -0.6993(8) -0.4081(4) -0.3736(4) 0.0272(12) Uani 1 1 d . . . . .
C44 C -0.7024(9) -0.5020(5) -0.3939(4) 0.0373(15) Uani 1 1 d . . . . .
H44 H -0.6427 -0.5298 -0.4407 0.045 Uiso 1 1 calc R U . . .
C45 C -0.7906(8) -0.5545(5) -0.3473(4) 0.0370(15) Uani 1 1 d . . . . .
H45 H -0.7905 -0.6192 -0.3603 0.044 Uiso 1 1 calc R U . . .
C46 C -0.8794(9) -0.5109(5) -0.2810(4) 0.0411(17) Uani 1 1 d . . . . .
N47 N -0.9728(8) -0.5655(5) -0.2287(4) 0.0478(16) Uani 1 1 d . . . . .
O48 O -0.9718(7) -0.6502(4) -0.2478(4) 0.0616(16) Uani 1 1 d . . . . .
O49 O -1.0490(8) -0.5273(5) -0.1701(4) 0.0660(18) Uani 1 1 d . . . . .
C50 C -0.8805(10) -0.4192(5) -0.2597(5) 0.0473(19) Uani 1 1 d . . . . .
H50 H -0.9443 -0.3914 -0.2136 0.057 Uiso 1 1 calc R U . . .
C51 C -0.7870(9) -0.3666(5) -0.3061(4) 0.0396(16) Uani 1 1 d . . . . .
H51 H -0.7835 -0.3031 -0.2915 0.047 Uiso 1 1 calc R U . . .
C52 C -0.1439(19) -0.1602(9) -0.2959(6) 0.095(4) Uani 1 1 d . . . . .
H52A H -0.0400 -0.1351 -0.3019 0.143 Uiso 1 1 calc R U . . .
H52B H -0.1117 -0.2286 -0.3131 0.143 Uiso 1 1 calc R U . . .
H52C H -0.1918 -0.1559 -0.2428 0.143 Uiso 1 1 calc R U . . .
C53 C -0.2673(17) 0.0037(7) -0.3405(5) 0.075(3) Uani 1 1 d . . . . .
H53A H -0.3496 0.0459 -0.3714 0.112 Uiso 1 1 calc R U . . .
H53B H -0.1476 0.0044 -0.3596 0.112 Uiso 1 1 calc R U . . .
H53C H -0.2932 0.0278 -0.2883 0.112 Uiso 1 1 calc R U . . .
C54 C -0.1366(11) -0.3777(6) -0.5178(5) 0.056(2) Uani 1 1 d . . . . .
H54A H -0.0979 -0.4008 -0.5698 0.084 Uiso 1 1 calc R U . . .
H54B H -0.2207 -0.4121 -0.4949 0.084 Uiso 1 1 calc R U . . .
H54C H -0.0355 -0.3906 -0.4891 0.084 Uiso 1 1 calc R U . . .
O55 O -0.6526(7) -0.2038(4) -0.5624(3) 0.0458(12) Uani 1 1 d . . . . .
O56 O -0.5232(8) -0.3899(4) -0.4872(3) 0.0590(16) Uani 1 1 d . . . . .
C57 C 0.7488(8) -0.9234(4) -0.5707(3) 0.0282(13) Uani 1 1 d . . . . .
H57A H 0.6305 -0.9342 -0.5623 0.034 Uiso 1 1 calc R U . . .
H57B H 0.8215 -0.9654 -0.5354 0.034 Uiso 1 1 calc R U . . .
C58 C 0.8280(9) -0.9564(5) -0.6517(4) 0.0324(14) Uani 1 1 d . . . . .
H58A H 0.7298 -0.9515 -0.6820 0.039 Uiso 0.6 1 calc R U P E 1
H58B H 0.8912 -1.0265 -0.6504 0.039 Uiso 0.6 1 calc R U P E 1
H58C H 0.7888 -0.9019 -0.6862 0.039 Uiso 0.4 1 calc R U P F 2
H58D H 0.7837 -1.0115 -0.6665 0.039 Uiso 0.4 1 calc R U P F 2
C59A C 0.9546(13) -0.9023(7) -0.6942(6) 0.026(2) Uiso 0.6 1 d . . P G 1
H59A H 0.8915 -0.8327 -0.6987 0.031 Uiso 0.6 1 calc R U P G 1
H59B H 0.9898 -0.9304 -0.7457 0.031 Uiso 0.6 1 calc R U P G 1
C59B C 1.032(2) -0.9889(12) -0.6603(10) 0.034(4) Uiso 0.4 1 d . . P G 2
H59C H 1.0691 -1.0380 -0.6215 0.041 Uiso 0.4 1 calc R U P G 2
H59D H 1.0727 -1.0221 -0.7099 0.041 Uiso 0.4 1 calc R U P G 2
C60 C 1.1270(8) -0.9089(5) -0.6542(4) 0.0319(14) Uani 1 1 d . . . . .
C61 C 1.0755(7) -0.8743(4) -0.5724(4) 0.0284(13) Uani 1 1 d . . . . .
H61 H 1.0490 -0.9308 -0.5440 0.034 Uiso 1 1 calc R U . . .
C62 C 1.2037(8) -0.8397(5) -0.5296(4) 0.0342(14) Uani 1 1 d . . . . .
H62A H 1.2422 -0.7858 -0.5558 0.041 Uiso 1 1 calc R U . . .
H62B H 1.3075 -0.8938 -0.5220 0.041 Uiso 1 1 calc R U . . .
C63 C 1.0901(8) -0.8042(5) -0.4542(4) 0.0359(15) Uani 1 1 d . . . . .
H63A H 1.0732 -0.8599 -0.4231 0.043 Uiso 1 1 calc R U . . .
H63B H 1.1428 -0.7628 -0.4252 0.043 Uiso 1 1 calc R U . . .
C64 C 0.9165(8) -0.7447(5) -0.4808(3) 0.0279(13) Uani 1 1 d . . . . .
C65 C 0.9085(8) -0.7880(4) -0.5582(3) 0.0239(12) Uani 1 1 d . . . . .
H65 H 0.9093 -0.7378 -0.5979 0.029 Uiso 1 1 calc R U . . .
C66 C 0.7344(8) -0.8175(4) -0.5520(3) 0.0260(12) Uani 1 1 d . . . . .
C67 C 0.6562(8) -0.7919(4) -0.4701(4) 0.0289(13) Uani 1 1 d . . . . .
O68 O 0.7675(6) -0.7613(3) -0.4318(2) 0.0320(10) Uani 1 1 d . . . . .
O69 O 0.6189(5) -0.7648(3) -0.6061(2) 0.0254(9) Uani 1 1 d . . . . .
C70 C 0.5264(8) -0.6723(4) -0.5918(4) 0.0275(13) Uani 1 1 d . . . . .
C71 C 0.4202(7) -0.6320(4) -0.6535(4) 0.0266(13) Uani 1 1 d . . . . .
C72 C 0.2929(8) -0.5425(5) -0.6403(4) 0.0311(14) Uani 1 1 d . . . . .
H72 H 0.2738 -0.5107 -0.5925 0.037 Uiso 1 1 calc R U . . .
C73 C 0.1951(8) -0.5009(5) -0.6975(4) 0.0351(15) Uani 1 1 d . . . . .
H73 H 0.1058 -0.4415 -0.6892 0.042 Uiso 1 1 calc R U . . .
C74 C 0.2304(8) -0.5473(5) -0.7659(4) 0.0335(14) Uani 1 1 d . . . . .
N75 N 0.1338(8) -0.4988(5) -0.8280(3) 0.0409(14) Uani 1 1 d . . . . .
O76 O 0.0122(6) -0.4249(4) -0.8119(3) 0.0491(13) Uani 1 1 d . . . . .
O77 O 0.1786(8) -0.5333(4) -0.8916(3) 0.0577(15) Uani 1 1 d . . . . .
C78 C 0.3536(9) -0.6337(5) -0.7809(4) 0.0357(15) Uani 1 1 d . . . . .
H78 H 0.3737 -0.6632 -0.8296 0.043 Uiso 1 1 calc R U . . .
C79 C 0.4497(8) -0.6778(5) -0.7236(4) 0.0318(14) Uani 1 1 d . . . . .
H79 H 0.5347 -0.7388 -0.7323 0.038 Uiso 1 1 calc R U . . .
C80A C 1.2156(15) -0.8365(8) -0.7013(7) 0.035(2) Uiso 0.6 1 d . . P G 1
H80A H 1.1409 -0.7696 -0.6938 0.052 Uiso 0.6 1 calc R U P G 1
H80B H 1.2309 -0.8545 -0.7547 0.052 Uiso 0.6 1 calc R U P G 1
H80C H 1.3300 -0.8403 -0.6846 0.052 Uiso 0.6 1 calc R U P G 1
C80B C 1.107(3) -0.8369(14) -0.7110(10) 0.043(4) Uiso 0.4 1 d . . P G 2
H80D H 0.9825 -0.8048 -0.7121 0.064 Uiso 0.4 1 calc R U P G 2
H80E H 1.1566 -0.8681 -0.7599 0.064 Uiso 0.4 1 calc R U P G 2
H80F H 1.1684 -0.7882 -0.7000 0.064 Uiso 0.4 1 calc R U P G 2
C81A C 1.2448(15) -1.0113(8) -0.6632(7) 0.038(3) Uiso 0.6 1 d . . P G 1
H81A H 1.2780 -1.0275 -0.7168 0.057 Uiso 0.6 1 calc R U P G 1
H81B H 1.1827 -1.0573 -0.6401 0.057 Uiso 0.6 1 calc R U P G 1
H81C H 1.3501 -1.0156 -0.6385 0.057 Uiso 0.6 1 calc R U P G 1
C81B C 1.330(2) -0.9656(13) -0.6570(10) 0.036(4) Uiso 0.4 1 d . . P G 2
H81D H 1.3741 -0.9924 -0.7078 0.054 Uiso 0.4 1 calc R U P G 2
H81E H 1.3445 -1.0190 -0.6210 0.054 Uiso 0.4 1 calc R U P G 2
H81F H 1.3964 -0.9201 -0.6441 0.054 Uiso 0.4 1 calc R U P G 2
C82 C 0.9017(9) -0.6362(5) -0.4794(4) 0.0333(14) Uani 1 1 d . . . . .
H82A H 0.8983 -0.6142 -0.4275 0.050 Uiso 1 1 calc R U . . .
H82B H 0.7942 -0.6009 -0.5000 0.050 Uiso 1 1 calc R U . . .
H82C H 1.0030 -0.6233 -0.5099 0.050 Uiso 1 1 calc R U . . .
O83 O 0.5189(6) -0.8020(4) -0.4422(3) 0.0427(12) Uani 1 1 d . . . . .
O84 O 0.5318(6) -0.6271(3) -0.5356(3) 0.0388(11) Uani 1 1 d . . . . .
C85 C -0.8580(8) -0.1594(5) -0.9931(4) 0.0363(15) Uani 1 1 d . . . . .
H85A H -0.7459 -0.1424 -0.9910 0.044 Uiso 1 1 calc R U . . .
H85B H -0.9376 -0.1042 -1.0164 0.044 Uiso 1 1 calc R U . . .
C86 C -0.8229(9) -0.2520(6) -1.0449(4) 0.0433(17) Uani 1 1 d . . . . .
H86A H -0.8308 -0.2298 -1.0974 0.052 Uiso 0.6 1 calc R U P H 1
H86B H -0.7010 -0.2909 -1.0420 0.052 Uiso 0.6 1 calc R U P H 1
H86C H -0.7207 -0.2530 -1.0822 0.052 Uiso 0.4 1 calc R U P I 2
H86D H -0.7908 -0.3107 -1.0136 0.052 Uiso 0.4 1 calc R U P I 2
C87A C -0.9445(15) -0.3209(9) -1.0284(7) 0.038(3) Uiso 0.6 1 d . . P J 1
H87A H -0.9061 -0.3755 -1.0656 0.046 Uiso 0.6 1 calc R U P J 1
H87B H -0.9258 -0.3493 -0.9782 0.046 Uiso 0.6 1 calc R U P J 1
C87B C -0.967(2) -0.2594(14) -1.0852(11) 0.042(4) Uiso 0.4 1 d . . P J 2
H87C H -0.9246 -0.3146 -1.1218 0.051 Uiso 0.4 1 calc R U P J 2
H87D H -1.0047 -0.1989 -1.1141 0.051 Uiso 0.4 1 calc R U P J 2
C88 C -1.1439(9) -0.2763(6) -1.0297(4) 0.0402(16) Uani 1 1 d . . . . .
C89 C -1.2051(8) -0.1871(5) -0.9766(4) 0.0296(13) Uani 1 1 d . . . . .
H89 H -1.1775 -0.1310 -1.0052 0.036 Uiso 1 1 calc R U . . .
C90 C -1.3978(8) -0.1540(5) -0.9458(4) 0.0353(15) Uani 1 1 d . . . . .
H90A H -1.4382 -0.2083 -0.9213 0.042 Uiso 1 1 calc R U . . .
H90B H -1.4719 -0.1271 -0.9859 0.042 Uiso 1 1 calc R U . . .
C91 C -1.3988(8) -0.0746(5) -0.8885(4) 0.0377(16) Uani 1 1 d . . . . .
H91A H -1.3912 -0.0132 -0.9139 0.045 Uiso 1 1 calc R U . . .
H91B H -1.5062 -0.0612 -0.8524 0.045 Uiso 1 1 calc R U . . .
C92 C -1.2362(8) -0.1180(5) -0.8488(4) 0.0292(13) Uani 1 1 d . . . . .
C93 C -1.1135(7) -0.1953(4) -0.9038(3) 0.0255(12) Uani 1 1 d . . . . .
H93 H -1.0998 -0.2620 -0.8824 0.031 Uiso 1 1 calc R U . . .
C94 C -0.9370(7) -0.1702(5) -0.9133(3) 0.0275(13) Uani 1 1 d . . . . .
C95 C -0.9724(8) -0.0724(4) -0.8702(4) 0.0291(13) Uani 1 1 d . . . . .
O96 O -1.1411(5) -0.0433(3) -0.8409(2) 0.0315(10) Uani 1 1 d . . . . .
O97 O -0.7962(5) -0.2452(3) -0.8831(2) 0.0279(9) Uani 1 1 d . . . . .
C98 C -0.7829(8) -0.2455(4) -0.8092(3) 0.0272(13) Uani 1 1 d . . . . .
C99 C -0.6268(8) -0.3238(4) -0.7900(3) 0.0236(12) Uani 1 1 d . . . . .
C100 C -0.5859(8) -0.3231(4) -0.7161(3) 0.0274(13) Uani 1 1 d . . . . .
H100 H -0.6520 -0.2730 -0.6817 0.033 Uiso 1 1 calc R U . . .
C101 C -0.4477(8) -0.3961(4) -0.6932(4) 0.0286(13) Uani 1 1 d . . . . .
H101 H -0.4182 -0.3974 -0.6432 0.034 Uiso 1 1 calc R U . . .
C102 C -0.3553(8) -0.4665(4) -0.7458(4) 0.0270(13) Uani 1 1 d . . . . .
N103 N -0.2131(7) -0.5473(4) -0.7218(3) 0.0341(13) Uani 1 1 d . . . . .
O104 O -0.1840(6) -0.5484(4) -0.6557(3) 0.0448(12) Uani 1 1 d . . . . .
O105 O -0.1299(7) -0.6090(4) -0.7697(3) 0.0453(12) Uani 1 1 d . . . . .
C106 C -0.3902(8) -0.4679(5) -0.8193(3) 0.0307(14) Uani 1 1 d . . . . .
H106 H -0.3225 -0.5174 -0.8537 0.037 Uiso 1 1 calc R U . . .
C107 C -0.5282(8) -0.3940(5) -0.8415(4) 0.0319(14) Uani 1 1 d . . . . .
H107 H -0.5544 -0.3920 -0.8920 0.038 Uiso 1 1 calc R U . . .
C108 C -1.2131(17) -0.3627(9) -0.9958(7) 0.092(4) Uiso 1 1 d . . . K 1
H10A H -1.2010 -0.3669 -0.9419 0.139 Uiso 1 1 calc R U . K 1
H10B H -1.1450 -0.4240 -1.0210 0.139 Uiso 1 1 calc R U . K 1
H10C H -1.3366 -0.3516 -1.0032 0.139 Uiso 1 1 calc R U . K 1
C109 C -1.2205(16) -0.2550(9) -1.1001(7) 0.087(3) Uiso 1 1 d . . . L 1
H10D H -1.1963 -0.3154 -1.1301 0.131 Uiso 1 1 calc R U . L 1
H10E H -1.1695 -0.2076 -1.1282 0.131 Uiso 1 1 calc R U . L 1
H10F H -1.3473 -0.2277 -1.0895 0.131 Uiso 1 1 calc R U . L 1
C110 C -1.2829(9) -0.1561(6) -0.7714(4) 0.0391(16) Uani 1 1 d . . . . .
H11A H -1.3551 -0.1018 -0.7392 0.059 Uiso 1 1 calc R U . . .
H11B H -1.1755 -0.1863 -0.7488 0.059 Uiso 1 1 calc R U . . .
H11C H -1.3483 -0.2048 -0.7763 0.059 Uiso 1 1 calc R U . . .
O111 O -0.8728(6) -0.0237(3) -0.8683(3) 0.0374(11) Uani 1 1 d . . . . .
O112 O -0.8814(6) -0.1909(3) -0.7634(3) 0.0349(10) Uani 1 1 d . . . . .

loop_
_atom_site_aniso_label
_atom_site_aniso_U_11
_atom_site_aniso_U_22
_atom_site_aniso_U_33
_atom_site_aniso_U_23
_atom_site_aniso_U_13
_atom_site_aniso_U_12
C1 0.028(3) 0.044(4) 0.024(3) 0.009(3) -0.007(2) -0.015(3)
C2 0.036(3) 0.047(4) 0.027(3) -0.001(3) -0.002(3) -0.013(3)
C4 0.028(3) 0.048(4) 0.036(4) -0.007(3) 0.002(3) -0.005(3)
C5 0.022(3) 0.035(3) 0.026(3) 0.003(3) -0.001(2) -0.005(2)
C6 0.023(3) 0.039(4) 0.031(3) 0.006(3) -0.005(2) -0.009(3)
C7 0.037(3) 0.037(4) 0.032(3) 0.002(3) -0.010(3) -0.018(3)
C8 0.023(3) 0.028(3) 0.027(3) -0.001(2) -0.006(2) -0.002(2)
C9 0.022(3) 0.026(3) 0.023(3) 0.004(2) 0.000(2) -0.009(2)
C10 0.021(3) 0.028(3) 0.021(3) 0.005(2) -0.001(2) -0.009(2)
C11 0.023(3) 0.032(3) 0.026(3) 0.004(2) -0.002(2) -0.006(2)
O12 0.027(2) 0.026(2) 0.030(2) 0.0004(18) -0.0041(17) -0.0011(17)
O13 0.026(2) 0.031(2) 0.024(2) 0.0045(17) -0.0014(16) -0.0130(17)
C14 0.023(3) 0.033(3) 0.021(3) 0.006(3) -0.001(2) -0.007(2)
C15 0.020(3) 0.034(3) 0.025(3) 0.009(3) -0.004(2) -0.007(2)
C16 0.028(3) 0.036(3) 0.032(3) 0.012(3) 0.003(3) -0.005(3)
C17 0.024(3) 0.043(4) 0.043(4) 0.013(3) 0.000(3) -0.006(3)
C18 0.029(3) 0.035(4) 0.042(4) 0.013(3) -0.010(3) -0.014(3)
N19 0.042(3) 0.044(4) 0.053(4) 0.018(3) -0.010(3) -0.019(3)
O20 0.037(3) 0.056(3) 0.071(4) 0.031(3) 0.000(3) -0.017(2)
O21 0.078(4) 0.051(4) 0.062(4) 0.006(3) -0.002(3) -0.034(3)
C22 0.048(4) 0.038(4) 0.037(4) -0.002(3) -0.007(3) -0.018(3)
C23 0.044(4) 0.041(4) 0.028(3) 0.006(3) -0.002(3) -0.016(3)
C24 0.143(11) 0.049(6) 0.065(7) 0.003(5) -0.016(7) -0.004(6)
C25 0.134(10) 0.055(6) 0.072(7) -0.021(5) 0.060(7) -0.031(6)
C26 0.038(4) 0.036(4) 0.029(3) 0.001(3) -0.011(3) -0.007(3)
O27 0.027(2) 0.036(3) 0.040(3) 0.002(2) -0.0012(19) 0.0003(19)
O28 0.042(3) 0.041(3) 0.030(2) 0.002(2) 0.001(2) -0.017(2)
C29 0.032(3) 0.032(4) 0.042(4) -0.004(3) -0.006(3) 0.001(3)
C30 0.030(3) 0.036(4) 0.045(4) -0.011(3) 0.002(3) -0.002(3)
C31 0.065(5) 0.071(6) 0.043(5) -0.010(4) -0.015(4) -0.018(5)
C32 0.034(3) 0.034(3) 0.032(3) -0.001(3) -0.008(3) -0.010(3)
C33 0.038(3) 0.022(3) 0.027(3) 0.008(2) -0.005(3) -0.008(3)
C34 0.029(3) 0.041(4) 0.044(4) 0.007(3) -0.002(3) -0.006(3)
C35 0.039(4) 0.044(4) 0.049(4) -0.011(3) 0.019(3) -0.012(3)
C36 0.036(3) 0.034(4) 0.038(4) -0.008(3) 0.009(3) -0.005(3)
C37 0.026(3) 0.023(3) 0.030(3) 0.000(2) 0.001(2) -0.003(2)
C38 0.032(3) 0.022(3) 0.025(3) -0.003(2) -0.003(2) -0.006(2)
C39 0.046(4) 0.028(3) 0.031(4) -0.002(3) 0.000(3) -0.009(3)
O40 0.051(3) 0.042(3) 0.027(2) -0.006(2) 0.007(2) -0.018(2)
O41 0.031(2) 0.033(2) 0.029(2) -0.0007(19) 0.0018(18) -0.0109(19)
C42 0.040(4) 0.029(3) 0.037(4) -0.003(3) 0.008(3) -0.008(3)
C43 0.024(3) 0.026(3) 0.029(3) 0.003(2) -0.001(2) -0.003(2)
C44 0.042(4) 0.033(4) 0.036(4) 0.004(3) -0.002(3) -0.010(3)
C45 0.028(3) 0.037(4) 0.047(4) 0.007(3) -0.007(3) -0.009(3)
C46 0.027(3) 0.040(4) 0.052(4) 0.021(3) 0.001(3) -0.004(3)
N47 0.031(3) 0.042(4) 0.064(5) 0.021(3) 0.004(3) -0.003(3)
O48 0.050(3) 0.045(3) 0.091(5) 0.025(3) 0.001(3) -0.019(3)
O49 0.065(4) 0.059(4) 0.064(4) 0.020(3) 0.024(3) -0.013(3)
C50 0.048(4) 0.031(4) 0.051(5) 0.000(3) 0.019(4) -0.001(3)
C51 0.044(4) 0.027(3) 0.042(4) -0.003(3) 0.012(3) -0.006(3)
C52 0.137(11) 0.077(7) 0.066(7) 0.017(6) -0.051(7) -0.002(7)
C53 0.145(10) 0.063(6) 0.042(5) 0.004(4) -0.027(6) -0.066(7)
C54 0.052(5) 0.040(4) 0.062(5) -0.010(4) 0.011(4) 0.006(4)
O55 0.051(3) 0.054(3) 0.034(3) -0.006(2) -0.013(2) -0.014(2)
O56 0.091(4) 0.031(3) 0.047(3) -0.009(2) 0.031(3) -0.020(3)
C57 0.029(3) 0.025(3) 0.034(3) 0.001(3) -0.007(3) -0.011(2)
C58 0.038(3) 0.030(3) 0.034(4) 0.001(3) -0.010(3) -0.014(3)
C60 0.028(3) 0.029(3) 0.037(4) -0.001(3) 0.001(3) -0.007(3)
C61 0.022(3) 0.027(3) 0.036(3) 0.006(3) -0.001(2) -0.008(2)
C62 0.026(3) 0.041(4) 0.036(4) 0.003(3) -0.009(3) -0.008(3)
C63 0.033(3) 0.046(4) 0.031(3) 0.000(3) -0.010(3) -0.010(3)
C64 0.028(3) 0.034(3) 0.024(3) 0.003(3) -0.002(2) -0.014(3)
C65 0.031(3) 0.024(3) 0.020(3) 0.003(2) -0.005(2) -0.012(2)
C66 0.027(3) 0.021(3) 0.031(3) 0.004(2) -0.006(2) -0.007(2)
C67 0.028(3) 0.029(3) 0.031(3) 0.001(3) -0.002(3) -0.012(3)
O68 0.034(2) 0.039(3) 0.026(2) 0.0021(19) -0.0017(18) -0.0139(19)
O69 0.026(2) 0.022(2) 0.027(2) 0.0002(17) -0.0065(17) -0.0047(16)
C70 0.024(3) 0.025(3) 0.033(3) -0.005(3) 0.001(2) -0.007(2)
C71 0.019(3) 0.026(3) 0.035(3) 0.003(3) 0.001(2) -0.008(2)
C72 0.030(3) 0.028(3) 0.031(3) 0.000(3) -0.002(3) 0.000(3)
C73 0.023(3) 0.033(3) 0.045(4) 0.010(3) 0.001(3) -0.003(3)
C74 0.031(3) 0.034(3) 0.038(4) 0.012(3) -0.010(3) -0.012(3)
N75 0.042(3) 0.047(4) 0.036(3) 0.022(3) -0.012(3) -0.013(3)
O76 0.038(3) 0.042(3) 0.064(4) 0.018(3) -0.010(3) -0.005(2)
O77 0.073(4) 0.057(4) 0.044(3) 0.019(3) -0.020(3) -0.013(3)
C78 0.041(4) 0.038(4) 0.028(3) 0.005(3) -0.004(3) -0.010(3)
C79 0.033(3) 0.028(3) 0.033(3) -0.003(3) -0.004(3) -0.005(3)
C82 0.037(3) 0.035(3) 0.033(3) -0.006(3) -0.001(3) -0.018(3)
O83 0.039(3) 0.057(3) 0.037(3) -0.003(2) 0.002(2) -0.023(2)
O84 0.039(2) 0.036(3) 0.038(3) -0.012(2) -0.007(2) -0.003(2)
C85 0.028(3) 0.051(4) 0.031(4) 0.014(3) -0.009(3) -0.012(3)
C86 0.034(4) 0.066(5) 0.029(4) 0.002(3) -0.001(3) -0.013(3)
C88 0.030(3) 0.053(4) 0.041(4) -0.002(3) -0.013(3) -0.013(3)
C89 0.028(3) 0.035(3) 0.029(3) 0.002(3) -0.007(2) -0.012(3)
C90 0.025(3) 0.039(4) 0.045(4) 0.003(3) -0.010(3) -0.011(3)
C91 0.023(3) 0.046(4) 0.040(4) 0.001(3) -0.004(3) -0.002(3)
C92 0.022(3) 0.036(3) 0.032(3) 0.002(3) -0.004(2) -0.012(3)
C93 0.024(3) 0.027(3) 0.028(3) 0.006(2) -0.008(2) -0.008(2)
C94 0.020(3) 0.033(3) 0.028(3) 0.009(3) -0.006(2) -0.004(2)
C95 0.025(3) 0.031(3) 0.035(3) 0.012(3) -0.013(3) -0.011(3)
O96 0.027(2) 0.034(2) 0.034(2) 0.0062(19) -0.0027(18) -0.0103(18)
O97 0.025(2) 0.031(2) 0.026(2) 0.0061(18) -0.0084(17) -0.0027(17)
C98 0.029(3) 0.028(3) 0.029(3) 0.008(3) -0.010(3) -0.012(3)
C99 0.026(3) 0.022(3) 0.024(3) 0.002(2) -0.006(2) -0.009(2)
C100 0.033(3) 0.029(3) 0.025(3) 0.008(2) -0.008(2) -0.016(3)
C101 0.030(3) 0.029(3) 0.032(3) 0.005(3) -0.009(3) -0.015(3)
C102 0.022(3) 0.027(3) 0.034(3) 0.007(3) -0.008(2) -0.008(2)
N103 0.031(3) 0.033(3) 0.043(3) 0.015(3) -0.013(3) -0.013(2)
O104 0.041(3) 0.057(3) 0.036(3) 0.018(2) -0.018(2) -0.006(2)
O105 0.046(3) 0.033(3) 0.052(3) -0.001(2) -0.016(2) 0.002(2)
C106 0.033(3) 0.035(3) 0.025(3) 0.002(3) -0.011(3) -0.008(3)
C107 0.035(3) 0.039(4) 0.023(3) -0.001(3) -0.011(3) -0.008(3)
C110 0.037(4) 0.054(4) 0.031(4) -0.003(3) 0.003(3) -0.022(3)
O111 0.039(3) 0.037(3) 0.043(3) 0.012(2) -0.014(2) -0.018(2)
O112 0.037(2) 0.031(2) 0.030(2) -0.0010(19) -0.0038(19) 0.002(2)

loop_
_atom_type_symbol
_atom_type_description
_atom_type_scat_dispersion_real
_atom_type_scat_dispersion_imag
_atom_type_scat_source
C C 0.0033 0.0016 'International Tables Vol C Tables 4.2.6.8 and 6.1.1.4'
H H 0.0000 0.0000 'International Tables Vol C Tables 4.2.6.8 and 6.1.1.4'
N N 0.0061 0.0033 'International Tables Vol C Tables 4.2.6.8 and 6.1.1.4'
O O 0.0106 0.0060 'International Tables Vol C Tables 4.2.6.8 and 6.1.1.4'

loop_
_geom_angle_atom_site_label_1
_geom_angle_atom_site_label_2
_geom_angle_atom_site_label_3
_geom_angle
C10 C1 C2 115.8(5)
C3B C2 C1 111.7(10)
C1 C2 C3A 118.6(6)
C4 C3A C2 114.5(7)
C2 C3B C4 116.2(14)
C25 C4 C5 109.8(6)
C25 C4 C3A 117.2(8)
C5 C4 C3A 111.2(6)
C25 C4 C24 106.8(8)
C5 C4 C24 110.2(6)
C3A C4 C24 101.2(8)
C5 C4 C3B 105.0(9)
C24 C4 C3B 141.9(10)
C6 C5 C4 119.3(5)
C6 C5 C9 101.1(5)
C4 C5 C9 115.5(5)
C7 C6 C5 103.4(5)
C6 C7 C8 102.6(5)
O12 C8 C26 108.1(5)
O12 C8 C9 106.0(4)
C26 C8 C9 116.4(5)
O12 C8 C7 109.2(5)
C26 C8 C7 110.7(5)
C9 C8 C7 106.2(5)
C8 C9 C10 105.9(5)
C8 C9 C5 106.2(5)
C10 C9 C5 114.3(5)
O13 C10 C1 103.1(4)
O13 C10 C9 110.7(4)
C1 C10 C9 116.8(5)
O13 C10 C11 113.5(4)
C1 C10 C11 109.2(5)
C9 C10 C11 103.9(5)
O27 C11 O12 123.2(6)
O27 C11 C10 125.6(5)
O12 C11 C10 110.8(5)
C11 O12 C8 111.3(4)
C14 O13 C10 120.1(4)
O28 C14 O13 124.2(5)
O28 C14 C15 124.4(5)
O13 C14 C15 111.5(5)
C23 C15 C16 120.5(6)
C23 C15 C14 122.4(5)
C16 C15 C14 117.1(6)
C17 C16 C15 119.6(7)
C18 C17 C16 118.4(6)
C17 C18 C22 123.3(6)
C17 C18 N19 118.1(6)
C22 C18 N19 118.5(6)
O20 N19 O21 125.0(6)
O20 N19 C18 117.7(6)
O21 N19 C18 117.3(6)
C18 C22 C23 119.2(7)
C22 C23 C15 119.2(6)
C38 C29 C30 114.5(5)
C31 C30 C29 119.3(6)
C30 C31 C32 118.0(7)
C53 C32 C31 114.6(7)
C53 C32 C33 110.6(6)
C31 C32 C33 111.1(5)
C53 C32 C52 105.7(8)
C31 C32 C52 103.7(8)
C33 C32 C52 110.8(7)
C34 C33 C37 102.3(5)
C34 C33 C32 120.0(5)
C37 C33 C32 115.1(5)
C35 C34 C33 102.3(5)
C34 C35 C36 103.0(6)
O40 C36 C54 108.9(6)
O40 C36 C35 109.0(6)
C54 C36 C35 112.5(6)
O40 C36 C37 105.1(5)
C54 C36 C37 114.4(6)
C35 C36 C37 106.6(5)
C38 C37 C33 115.1(5)
C38 C37 C36 106.3(5)
C33 C37 C36 104.4(5)
O41 C38 C29 103.9(5)
O41 C38 C37 113.1(5)
C29 C38 C37 116.7(5)
O41 C38 C39 110.5(5)
C29 C38 C39 108.2(5)
C37 C38 C39 104.5(5)
O55 C39 O40 123.7(6)
O55 C39 C38 126.0(6)
O40 C39 C38 110.1(6)
C39 O40 C36 112.4(5)
C42 O41 C38 119.9(5)
O56 C42 O41 124.5(6)
O56 C42 C43 123.6(6)
O41 C42 C43 111.8(5)
C51 C43 C44 120.1(6)
C51 C43 C42 122.5(6)
C44 C43 C42 117.4(6)
C45 C44 C43 120.7(7)
C44 C45 C46 118.0(7)
C50 C46 C45 122.8(6)
C50 C46 N47 117.4(7)
C45 C46 N47 119.7(7)
O49 N47 O48 122.7(7)
O49 N47 C46 119.5(7)
O48 N47 C46 117.8(7)
C46 C50 C51 119.2(7)
C43 C51 C50 119.0(6)
C66 C57 C58 115.0(5)
C57 C58 C59A 118.9(6)
C57 C58 C59B 112.6(8)
C58 C59A C60 113.7(7)
C60 C59B C58 117.1(11)
C80B C60 C61 118.0(9)
C81A C60 C61 113.6(7)
C80B C60 C59B 116.8(11)
C61 C60 C59B 103.0(8)
C81A C60 C80A 109.6(7)
C61 C60 C80A 111.1(6)
C81A C60 C59A 109.2(7)
C61 C60 C59A 109.7(6)
C80A C60 C59A 103.0(7)
C80B C60 C81B 108.7(11)
C61 C60 C81B 103.8(8)
C59B C60 C81B 105.2(9)
C62 C61 C60 120.2(5)
C62 C61 C65 101.7(5)
C60 C61 C65 115.2(5)
C61 C62 C63 101.4(5)
C64 C63 C62 102.1(5)
O68 C64 C82 107.7(5)
O68 C64 C65 106.0(4)
C82 C64 C65 115.2(5)
O68 C64 C63 110.4(5)
C82 C64 C63 111.5(5)
C65 C64 C63 105.8(5)
C64 C65 C66 105.8(5)
C64 C65 C61 105.7(5)
C66 C65 C61 114.8(5)
O69 C66 C57 102.3(4)
O69 C66 C67 112.4(5)
C57 C66 C67 111.1(5)
O69 C66 C65 111.6(5)
C57 C66 C65 116.0(5)
C67 C66 C65 103.8(5)
O83 C67 O68 123.6(6)
O83 C67 C66 125.4(6)
O68 C67 C66 110.9(5)
C67 O68 C64 112.4(5)
C70 O69 C66 120.1(5)
O84 C70 O69 123.6(6)
O84 C70 C71 124.6(6)
O69 C70 C71 111.8(5)
C79 C71 C72 120.3(6)
C79 C71 C70 121.8(5)
C72 C71 C70 117.8(5)
C73 C72 C71 119.5(6)
C74 C73 C72 118.4(6)
C78 C74 C73 123.7(6)
C78 C74 N75 118.3(6)
C73 C74 N75 117.9(6)
O77 N75 O76 124.0(6)
O77 N75 C74 118.7(6)
O76 N75 C74 117.3(6)
C74 C78 C79 118.6(6)
C71 C79 C78 119.5(6)
C94 C85 C86 115.1(6)
C87B C86 C85 115.8(9)
C87A C86 C85 117.5(7)
C88 C87A C86 117.6(8)
C86 C87B C88 114.6(12)
C109 C88 C89 110.3(7)
C109 C88 C87A 121.5(8)
C89 C88 C87A 109.2(6)
C109 C88 C108 104.9(8)
C89 C88 C108 110.4(7)
C87A C88 C108 99.7(8)
C89 C88 C87B 105.5(8)
C90 C89 C88 118.5(5)
C90 C89 C93 102.0(5)
C88 C89 C93 115.4(5)
C89 C90 C91 102.0(5)
C92 C91 C90 103.9(5)
O96 C92 C110 109.3(5)
O96 C92 C91 109.8(5)
C110 C92 C91 111.8(5)
O96 C92 C93 105.1(4)
C110 C92 C93 114.9(5)
C91 C92 C93 105.8(5)
C94 C93 C92 106.2(5)
C94 C93 C89 114.6(5)
C92 C93 C89 105.5(5)
O97 C94 C85 102.3(5)
O97 C94 C93 113.2(5)
C85 C94 C93 117.0(5)
O97 C94 C95 110.8(5)
C85 C94 C95 109.3(5)
C93 C94 C95 104.3(5)
O111 C95 O96 123.3(6)
O111 C95 C94 126.1(6)
O96 C95 C94 110.2(5)
C95 O96 C92 112.8(5)
C98 O97 C94 119.1(5)
O112 C98 O97 125.2(5)
O112 C98 C99 123.6(5)
O97 C98 C99 111.2(5)
C107 C99 C100 120.9(5)
C107 C99 C98 122.7(5)
C100 C99 C98 116.4(5)
C101 C100 C99 119.7(6)
C102 C101 C100 117.7(6)
C106 C102 C101 123.9(6)
C106 C102 N103 117.4(6)
C101 C102 N103 118.6(5)
O104 N103 O105 124.1(5)
O104 N103 C102 118.1(6)
O105 N103 C102 117.8(5)
C102 C106 C107 117.7(6)
C99 C107 C106 120.1(6)

loop_
_geom_bond_atom_site_label_1
_geom_bond_atom_site_label_2
_geom_bond_distance
C1 C10 1.517(8)
C1 C2 1.535(9)
C2 C3B 1.47(2)
C2 C3A 1.573(11)
C3A C4 1.547(11)
C3B C4 1.62(2)
C4 C25 1.479(12)
C4 C5 1.546(9)
C4 C24 1.577(13)
C5 C6 1.539(9)
C5 C9 1.551(8)
C6 C7 1.533(9)
C7 C8 1.570(9)
C8 O12 1.472(7)
C8 C26 1.524(9)
C8 C9 1.531(8)
C9 C10 1.536(8)
C10 O13 1.467(7)
C10 C11 1.538(9)
C11 O27 1.198(7)
C11 O12 1.356(7)
O13 C14 1.352(7)
C14 O28 1.213(8)
C14 C15 1.491(8)
C15 C23 1.401(9)
C15 C16 1.402(8)
C16 C17 1.393(9)
C17 C18 1.372(10)
C18 C22 1.372(10)
C18 N19 1.490(8)
N19 O20 1.225(8)
N19 O21 1.241(8)
C22 C23 1.384(10)
C29 C38 1.520(8)
C29 C30 1.543(10)
C30 C31 1.517(11)
C31 C32 1.535(11)
C32 C53 1.491(10)
C32 C33 1.547(9)
C32 C52 1.565(12)
C33 C34 1.529(9)
C33 C37 1.546(9)
C34 C35 1.527(11)
C35 C36 1.535(10)
C36 O40 1.479(9)
C36 C54 1.518(10)
C36 C37 1.552(9)
C37 C38 1.522(8)
C38 O41 1.465(7)
C38 C39 1.552(9)
C39 O55 1.186(8)
C39 O40 1.355(8)
O41 C42 1.336(8)
C42 O56 1.203(8)
C42 C43 1.501(9)
C43 C51 1.382(9)
C43 C44 1.394(9)
C44 C45 1.370(10)
C45 C46 1.375(10)
C46 C50 1.359(11)
C46 N47 1.469(9)
N47 O49 1.211(9)
N47 O48 1.252(9)
C50 C51 1.393(10)
C57 C66 1.517(8)
C57 C58 1.540(9)
C58 C59A 1.552(12)
C58 C59B 1.561(17)
C59A C60 1.602(11)
C59B C60 1.534(17)
C60 C80B 1.422(19)
C60 C81A 1.507(13)
C60 C61 1.527(9)
C60 C80A 1.578(13)
C60 C81B 1.604(18)
C61 C62 1.526(9)
C61 C65 1.551(8)
C62 C63 1.547(9)
C63 C64 1.541(9)
C64 O68 1.465(7)
C64 C82 1.513(9)
C64 C65 1.539(8)
C65 C66 1.545(8)
C66 O69 1.470(7)
C66 C67 1.537(9)
C67 O83 1.194(7)
C67 O68 1.339(7)
O69 C70 1.338(7)
C70 O84 1.212(7)
C70 C71 1.484(9)
C71 C79 1.389(9)
C71 C72 1.404(8)
C72 C73 1.388(9)
C73 C74 1.363(10)
C74 C78 1.361(10)
C74 N75 1.483(8)
N75 O77 1.223(8)
N75 O76 1.238(8)
C78 C79 1.393(9)
C85 C94 1.518(9)
C85 C86 1.564(10)
C86 C87B 1.45(2)
C86 C87A 1.553(14)
C87A C88 1.551(13)
C87B C88 1.700(19)
C88 C109 1.457(14)
C88 C89 1.532(10)
C88 C108 1.561(15)
C89 C90 1.523(9)
C89 C93 1.554(8)
C90 C91 1.532(10)
C91 C92 1.530(9)
C92 O96 1.474(7)
C92 C110 1.523(9)
C92 C93 1.541(9)
C93 C94 1.532(8)
C94 O97 1.474(7)
C94 C95 1.541(9)
C95 O111 1.186(7)
C95 O96 1.345(7)
O97 C98 1.340(7)
C98 O112 1.200(8)
C98 C99 1.503(8)
C99 C107 1.381(9)
C99 C100 1.399(8)
C100 C101 1.394(8)
C101 C102 1.381(9)
C102 C106 1.377(9)
C102 N103 1.481(8)
N103 O104 1.230(7)
N103 O105 1.237(7)
C106 C107 1.394(9)
